data_4300876
loop_
_publ_author_name
'Fu, Ming-Lai'
'Guo, Guo-Cong'
'Cai, Li-Zhen'
'Zhang, Zhang-Jing'
'Huang, Jin-Shun'

_publ_section_title
;
 Incorporating Transition Metal Complexes into Tetrathioarsenates(V):
 Syntheses, Structures, and Properties of Two Unprecedented
 [Mn(dien)2]n[Mn(dien)AsS4]2n&#x00B7;4nH2O and [Mn(en)3]2[Mn(en)2AsS4][As3S6]
;
_journal_coden_ASTM INOCAJ
_journal_issue 2
_journal_name_full 'Inorganic Chemistry'
_journal_page_first 184
_journal_page_last 186
_journal_paper_doi 10.1021/ic048579f
_journal_volume 44
_journal_year 2005
_chemical_formula_sum 'C16 H64 As4 Mn3 N16 S10'
_chemical_formula_weight 1265.93
_space_group_IT_number 9
_symmetry_cell_setting monoclinic
_symmetry_space_group_name_Hall 'C -2yc'
_symmetry_space_group_name_H-M 'C 1 c 1'
_cell_angle_alpha 90.00
_cell_angle_beta 129.0820(10)
_cell_angle_gamma 90.00
_cell_formula_units_Z 4
_cell_length_a 24.3057(10)
_cell_length_b 16.2398(9)
_cell_length_c 15.8639(8)
_cell_measurement_temperature 293(2)
_cell_volume 4860.7(4)
_diffrn_ambient_temperature 293(2)
_exptl_crystal_density_diffrn 1.730
_cod_duplicate_entry 4308363
_cod_depositor_comments
;
The following automatic conversions were performed:
'_symmetry_cell_setting' value 'Monoclinic' changed to 'monoclinic'
according to '/home/saulius/struct/CIF-dictionaries/cif_core.dic'
dictionary named 'cif_core.dic' version 2.4.1 from 2010-06-29.

Automatic conversion script
Id: cif_fix_enum 1527 2010-12-29 10:47:43Z saulius 
;
_cod_original_sg_symbol_H-M 'C c'
_cod_database_code 4300876

loop_
_symmetry_equiv_pos_as_xyz
'x, y, z'
'x, -y, z+1/2'
'x+1/2, y+1/2, z'
'x+1/2, -y+1/2, z+1/2'

loop_
_atom_site_label
_atom_site_type_symbol
_atom_site_fract_x
_atom_site_fract_y
_atom_site_fract_z
_atom_site_U_iso_or_equiv
_atom_site_adp_type
_atom_site_occupancy
_atom_site_symmetry_multiplicity
_atom_site_calc_flag
_atom_site_refinement_flags
_atom_site_disorder_assembly
_atom_site_disorder_group
Mn1 Mn 0.35053(3) 0.24336(3) 0.27107(4) 0.03909(19) Uani 1 1 d . . .
Mn2 Mn 0.14229(3) -0.03859(3) -0.15935(4) 0.04035(19) Uani 1 1 d . . .
Mn3 Mn 0.15969(2) -0.49132(3) -0.14310(4) 0.03685(18) Uani 1 1 d . . .
As11 As -0.115469(18) -0.13054(2) -0.09360(3) 0.04145(13) Uani 1 1 d . . .
As12 As -0.122621(17) -0.34352(2) -0.05905(3) 0.03892(12) Uani 1 1 d . . .
As13 As -0.001147(17) -0.26588(2) -0.08735(2) 0.04286(13) Uani 1 1 d . . .
S11 S -0.10817(5) -0.01779(7) -0.01382(8) 0.0561(4) Uani 1 1 d . . .
S12 S -0.12232(5) -0.22078(7) 0.00933(7) 0.0498(3) Uani 1 1 d . . .
S13 S -0.12489(5) -0.42593(7) 0.04522(7) 0.0503(4) Uani 1 1 d . . .
S14 S -0.00504(4) -0.35333(6) 0.02190(7) 0.0484(4) Uani 1 1 d . . .
S15 S 0.11055(4) -0.27078(6) -0.01258(7) 0.0509(3) Uani 1 1 d . . .
S16 S 0.00058(4) -0.14106(6) -0.01921(8) 0.0525(4) Uani 1 1 d . . .
As21 As 0.178501(15) 0.25384(2) 0.11470(2) 0.02940(10) Uani 1 1 d . . .
S21 S 0.09349(4) 0.33994(6) 0.04767(7) 0.0445(4) Uani 1 1 d . . .
S22 S 0.14112(4) 0.12927(6) 0.06935(7) 0.0438(3) Uani 1 1 d . . .
S23 S 0.25196(4) 0.26183(6) 0.29182(6) 0.0379(3) Uani 1 1 d . . .
S24 S 0.24349(4) 0.28144(6) 0.06865(6) 0.0348(3) Uani 1 1 d . . .
N11 N 0.32739(13) 0.11138(17) 0.2185(2) 0.0393(11) Uani 1 1 d . . .
H11C H 0.2802 0.1049 0.1686 0.047 Uiso 1 1 calc R . .
H11D H 0.3465 0.0993 0.1865 0.047 Uiso 1 1 calc R . .
N12 N 0.41879(15) 0.1701(2) 0.4336(2) 0.0519(13) Uani 1 1 d . . .
H12C H 0.4631 0.1905 0.4783 0.062 Uiso 1 1 calc R . .
H12D H 0.3997 0.1736 0.4670 0.062 Uiso 1 1 calc R . .
N13 N 0.38602(19) 0.3739(2) 0.3214(3) 0.0812(17) Uani 1 1 d . . .
H13C H 0.3568 0.4074 0.2644 0.097 Uiso 1 1 calc R . .
H13D H 0.3836 0.3877 0.3740 0.097 Uiso 1 1 calc R . .
N14 N 0.44598(16) 0.2507(2) 0.2747(2) 0.0634(13) Uani 1 1 d . . .
H14C H 0.4828 0.2222 0.3314 0.076 Uiso 1 1 calc R . .
H14D H 0.4350 0.2303 0.2130 0.076 Uiso 1 1 calc R . .
N21 N 0.02326(16) -0.0356(2) -0.2407(2) 0.0734(15) Uani 1 1 d . . .
H21C H 0.0178 -0.0194 -0.1921 0.088 Uiso 1 1 calc R . .
H21D H 0.0007 0.0007 -0.2958 0.088 Uiso 1 1 calc R . .
N22 N 0.10121(14) -0.1655(2) -0.2384(2) 0.0554(13) Uani 1 1 d . . .
H22C H 0.1221 -0.1813 -0.2666 0.067 Uiso 1 1 calc R . .
H22D H 0.1115 -0.2029 -0.1883 0.067 Uiso 1 1 calc R . .
N23 N 0.18464(15) 0.08896(17) -0.0970(2) 0.0468(11) Uani 1 1 d . . .
H23C H 0.1662 0.1096 -0.0670 0.056 Uiso 1 1 calc R . .
H23D H 0.2320 0.0868 -0.0452 0.056 Uiso 1 1 calc R . .
N24 N 0.12773(17) 0.0229(2) -0.2992(2) 0.0701(14) Uani 1 1 d . . .
H24C H 0.1395 -0.0122 -0.3294 0.084 Uiso 1 1 calc R . .
H24D H 0.0820 0.0373 -0.3502 0.084 Uiso 1 1 calc R . .
N25 N 0.25374(14) -0.0897(2) -0.0695(2) 0.0557(12) Uani 1 1 d . . .
H25C H 0.2552 -0.1236 -0.1130 0.067 Uiso 1 1 calc R . .
H25D H 0.2848 -0.0485 -0.0478 0.067 Uiso 1 1 calc R . .
N26 N 0.17173(14) -0.0753(2) 0.0014(2) 0.0522(12) Uani 1 1 d . . .
H26C H 0.1613 -0.0343 0.0275 0.063 Uiso 1 1 calc R . .
H26D H 0.1473 -0.1204 -0.0067 0.063 Uiso 1 1 calc R . .
N31 N 0.14024(15) -0.62514(18) -0.1973(2) 0.0483(12) Uani 1 1 d . . .
H31C H 0.1542 -0.6587 -0.1418 0.058 Uiso 1 1 calc R . .
H31D H 0.0939 -0.6338 -0.2519 0.058 Uiso 1 1 calc R . .
N32 N 0.20676(13) -0.49244(19) -0.22976(19) 0.0467(11) Uani 1 1 d . . .
H32C H 0.1933 -0.4475 -0.2718 0.056 Uiso 1 1 calc R . .
H32D H 0.2544 -0.4939 -0.1815 0.056 Uiso 1 1 calc R . .
N33 N 0.09036(13) -0.48333(18) -0.0916(2) 0.0383(10) Uani 1 1 d . . .
H33C H 0.0953 -0.5293 -0.0557 0.046 Uiso 1 1 calc R . .
H33D H 0.1034 -0.4398 -0.0475 0.046 Uiso 1 1 calc R . .
N34 N 0.05211(14) -0.4494(2) -0.2998(2) 0.0518(12) Uani 1 1 d . . .
H34C H 0.0584 -0.4102 -0.3332 0.062 Uiso 1 1 calc R . .
H34D H 0.0292 -0.4922 -0.3456 0.062 Uiso 1 1 calc R . .
N35 N 0.20862(14) -0.36489(17) -0.0702(2) 0.0439(11) Uani 1 1 d . . .
H35C H 0.2074 -0.3342 -0.1186 0.053 Uiso 1 1 calc R . .
H35D H 0.1835 -0.3387 -0.0543 0.053 Uiso 1 1 calc R . .
N36 N 0.26386(14) -0.52401(17) 0.0206(2) 0.0433(12) Uani 1 1 d . . .
H36C H 0.2573 -0.5651 0.0515 0.052 Uiso 1 1 calc R . .
H36D H 0.2955 -0.5409 0.0123 0.052 Uiso 1 1 calc R . .
C11 C 0.3545(2) 0.0529(2) 0.3073(3) 0.0581(18) Uani 1 1 d . . .
H11A H 0.3196 0.0449 0.3178 0.070 Uiso 1 1 calc R . .
H11B H 0.3635 0.0001 0.2895 0.070 Uiso 1 1 calc R . .
C12 C 0.4198(2) 0.0851(3) 0.4063(4) 0.074(2) Uani 1 1 d . . .
H12A H 0.4326 0.0507 0.4663 0.089 Uiso 1 1 calc R . .
H12B H 0.4569 0.0794 0.4004 0.089 Uiso 1 1 calc R . .
C13 C 0.4581(2) 0.3850(4) 0.3611(4) 0.097(2) Uani 1 1 d . . .
H13A H 0.4914 0.3617 0.4333 0.117 Uiso 1 1 calc R . .
H13B H 0.4685 0.4431 0.3648 0.117 Uiso 1 1 calc R . .
C14 C 0.4641(2) 0.3434(3) 0.2860(3) 0.085(2) Uani 1 1 d . . .
H14A H 0.5121 0.3495 0.3114 0.102 Uiso 1 1 calc R . .
H14B H 0.4323 0.3693 0.2153 0.102 Uiso 1 1 calc R . .
C21 C -0.00746(19) -0.1175(3) -0.2816(3) 0.0790(18) Uani 1 1 d . . .
H21A H -0.0582 -0.1125 -0.3389 0.095 Uiso 1 1 calc R . .
H21B H 0.0005 -0.1499 -0.2235 0.095 Uiso 1 1 calc R . .
C22 C 0.02413(19) -0.1604(3) -0.3245(3) 0.0553(16) Uani 1 1 d . . .
H22A H 0.0043 -0.2154 -0.3485 0.066 Uiso 1 1 calc R . .
H22B H 0.0134 -0.1305 -0.3862 0.066 Uiso 1 1 calc R . .
C23 C 0.16652(19) 0.1434(2) -0.1859(3) 0.0537(17) Uani 1 1 d . . .
H23A H 0.1979 0.1908 -0.1559 0.064 Uiso 1 1 calc R . .
H23B H 0.1182 0.1631 -0.2263 0.064 Uiso 1 1 calc R . .
C24 C 0.17367(19) 0.0977(2) -0.2591(2) 0.0518(15) Uani 1 1 d . . .
H24A H 0.2227 0.0818 -0.2203 0.062 Uiso 1 1 calc R . .
H24B H 0.1592 0.1323 -0.3198 0.062 Uiso 1 1 calc R . .
C25 C 0.2709(2) -0.1344(3) 0.0236(3) 0.074(2) Uani 1 1 d . . .
H25A H 0.2485 -0.1882 -0.0001 0.089 Uiso 1 1 calc R . .
H25B H 0.3218 -0.1428 0.0752 0.089 Uiso 1 1 calc R . .
C26 C 0.2484(2) -0.0925(3) 0.0770(3) 0.080(2) Uani 1 1 d . . .
H26A H 0.2742 -0.0411 0.1071 0.096 Uiso 1 1 calc R . .
H26B H 0.2595 -0.1261 0.1364 0.096 Uiso 1 1 calc R . .
C31 C 0.18125(17) -0.6408(2) -0.2332(2) 0.0462(14) Uani 1 1 d . . .
H31A H 0.1635 -0.6902 -0.2776 0.055 Uiso 1 1 calc R . .
H31B H 0.2303 -0.6506 -0.1704 0.055 Uiso 1 1 calc R . .
C32 C 0.17792(18) -0.5697(2) -0.2981(3) 0.0483(14) Uani 1 1 d . . .
H32A H 0.2055 -0.5828 -0.3213 0.058 Uiso 1 1 calc R . .
H32B H 0.1292 -0.5607 -0.3624 0.058 Uiso 1 1 calc R . .
C33 C 0.01714(16) -0.4743(3) -0.1894(2) 0.0481(13) Uani 1 1 d . . .
H33A H -0.0112 -0.4548 -0.1697 0.058 Uiso 1 1 calc R . .
H33B H -0.0011 -0.5276 -0.2240 0.058 Uiso 1 1 calc R . .
C34 C 0.01000(19) -0.4158(3) -0.2676(3) 0.0530(15) Uani 1 1 d . . .
H34A H 0.0279 -0.3620 -0.2343 0.064 Uiso 1 1 calc R . .
H34B H -0.0394 -0.4101 -0.3311 0.064 Uiso 1 1 calc R . .
C35 C 0.28426(17) -0.3754(2) 0.0315(3) 0.0474(15) Uani 1 1 d . . .
H35A H 0.3152 -0.3799 0.0127 0.057 Uiso 1 1 calc R . .
H35B H 0.2988 -0.3278 0.0781 0.057 Uiso 1 1 calc R . .
C36 C 0.29028(18) -0.4503(3) 0.0895(3) 0.0522(15) Uani 1 1 d . . .
H36A H 0.3396 -0.4587 0.1521 0.063 Uiso 1 1 calc R . .
H36B H 0.2637 -0.4426 0.1155 0.063 Uiso 1 1 calc R . .

loop_
_atom_site_aniso_label
_atom_site_aniso_U_11
_atom_site_aniso_U_22
_atom_site_aniso_U_33
_atom_site_aniso_U_23
_atom_site_aniso_U_13
_atom_site_aniso_U_12
Mn1 0.03038(18) 0.0428(3) 0.0409(2) -0.0034(2) 0.02092(13) -0.0013(2)
Mn2 0.04791(19) 0.0385(3) 0.04103(18) -0.0015(2) 0.03109(12) 0.0032(2)
Mn3 0.03792(18) 0.0399(3) 0.03821(17) 0.0031(2) 0.02661(11) 0.0016(2)
As11 0.03560(12) 0.0447(2) 0.04288(13) 0.00051(16) 0.02420(8) 0.00387(16)
As12 0.03314(12) 0.0456(2) 0.03558(12) 0.00107(15) 0.02047(8) -0.00203(15)
As13 0.04081(12) 0.0466(2) 0.05271(13) -0.00274(15) 0.03500(8) -0.00026(15)
S11 0.0534(4) 0.0432(6) 0.0810(4) 0.0004(4) 0.0469(3) 0.0061(4)
S12 0.0571(3) 0.0551(6) 0.0541(3) 0.0039(4) 0.0432(2) 0.0056(4)
S13 0.0524(3) 0.0521(6) 0.0582(4) 0.0057(4) 0.0404(2) -0.0022(4)
S14 0.0372(3) 0.0469(5) 0.0663(4) 0.0153(4) 0.0351(2) 0.0060(4)
S15 0.0455(3) 0.0508(6) 0.0763(4) 0.0015(4) 0.0478(2) 0.0065(4)
S16 0.0459(3) 0.0432(5) 0.0820(4) -0.0067(4) 0.0468(2) -0.0033(4)
As21 0.02411(10) 0.03657(17) 0.02931(10) 0.00086(13) 0.01770(6) 0.00012(13)
S21 0.0346(3) 0.0437(5) 0.0509(4) 0.0019(4) 0.0249(2) 0.0061(4)
S22 0.0505(3) 0.0370(5) 0.0566(3) -0.0060(4) 0.0398(2) -0.0105(4)
S23 0.0337(3) 0.0555(6) 0.0273(3) 0.0016(3) 0.02061(18) 0.0049(4)
S24 0.0357(3) 0.0422(5) 0.0349(3) 0.0061(3) 0.02614(18) 0.0001(3)
N11 0.0251(10) 0.0397(16) 0.0439(12) -0.0065(12) 0.0174(7) -0.0008(12)
N12 0.0297(12) 0.080(2) 0.0331(12) -0.0046(15) 0.0137(8) -0.0050(15)
N13 0.0921(18) 0.070(2) 0.0919(17) -0.0422(17) 0.0630(12) -0.0438(18)
N14 0.0638(12) 0.089(2) 0.0568(12) 0.0368(14) 0.0473(8) 0.0385(15)
N21 0.0646(14) 0.099(3) 0.0612(14) -0.0014(17) 0.0419(9) 0.0306(17)
N22 0.0471(12) 0.062(2) 0.0713(13) -0.0045(14) 0.0439(8) 0.0032(13)
N23 0.0608(12) 0.0382(16) 0.0504(11) -0.0131(12) 0.0394(8) -0.0031(13)
N24 0.1205(18) 0.062(2) 0.0422(11) 0.0172(13) 0.0581(9) 0.0266(17)
N25 0.0540(11) 0.0502(19) 0.0799(14) -0.0016(14) 0.0504(8) 0.0009(14)
N26 0.0656(12) 0.0532(19) 0.0570(11) -0.0193(13) 0.0479(7) -0.0211(14)
N31 0.0576(13) 0.0391(17) 0.0515(12) -0.0083(13) 0.0359(8) -0.0053(13)
N32 0.0528(10) 0.0510(19) 0.0539(10) 0.0067(12) 0.0421(7) 0.0034(13)
N33 0.0394(10) 0.0337(15) 0.0417(10) 0.0020(11) 0.0256(7) -0.0059(11)
N34 0.0446(11) 0.070(2) 0.0470(11) 0.0064(14) 0.0320(7) 0.0009(14)
N35 0.0504(12) 0.0358(16) 0.0523(11) 0.0016(12) 0.0356(7) -0.0022(12)
N36 0.0473(12) 0.0386(17) 0.0389(11) 0.0100(12) 0.0246(8) 0.0010(13)
C11 0.063(2) 0.051(2) 0.0299(15) 0.0122(16) 0.0151(13) -0.0078(19)
C12 0.061(2) 0.070(3) 0.057(2) -0.011(2) 0.0211(16) -0.026(2)
C13 0.075(2) 0.133(4) 0.088(2) -0.047(3) 0.0529(15) -0.047(3)
C14 0.0620(19) 0.127(4) 0.0510(19) -0.008(2) 0.0287(13) -0.055(2)
C21 0.0464(15) 0.097(3) 0.107(2) 0.055(2) 0.0545(11) 0.0414(19)
C22 0.0598(17) 0.060(3) 0.0467(15) 0.0058(17) 0.0337(10) 0.0063(19)
C23 0.0584(18) 0.054(2) 0.0358(15) 0.0175(16) 0.0237(11) 0.0250(18)
C24 0.0688(16) 0.054(2) 0.0400(13) 0.0035(16) 0.0380(9) 0.0046(18)
C25 0.0496(18) 0.090(3) 0.074(2) 0.023(2) 0.0350(13) 0.007(2)
C26 0.088(2) 0.096(3) 0.0470(18) -0.005(2) 0.0380(14) -0.023(3)
C31 0.0603(15) 0.038(2) 0.0468(14) -0.0034(14) 0.0367(9) 0.0015(15)
C32 0.0445(14) 0.067(3) 0.0335(12) -0.0055(17) 0.0247(9) -0.0070(17)
C33 0.0439(12) 0.071(3) 0.0441(12) -0.0096(15) 0.0346(8) -0.0027(16)
C34 0.0510(15) 0.058(2) 0.0502(15) 0.0155(17) 0.0322(10) 0.0048(18)
C35 0.0324(13) 0.045(2) 0.0566(16) -0.0109(17) 0.0241(10) -0.0165(15)
C36 0.0366(14) 0.072(3) 0.0463(15) -0.0095(18) 0.0252(9) -0.0076(18)

loop_
_geom_bond_atom_site_label_1
_geom_bond_atom_site_label_2
_geom_bond_distance
_geom_bond_site_symmetry_2
_geom_bond_publ_flag
Mn1 N13 2.237(3) . ?
Mn1 N11 2.239(3) . ?
Mn1 N14 2.288(4) . ?
Mn1 N12 2.329(3) . ?
Mn1 S24 2.6323(8) . ?
Mn1 S23 2.6329(14) . ?
Mn2 N23 2.246(3) . ?
Mn2 N24 2.248(4) . ?
Mn2 N26 2.251(3) . ?
Mn2 N25 2.279(3) . ?
Mn2 N22 2.289(3) . ?
Mn2 N21 2.309(4) . ?
Mn3 N36 2.268(2) . ?
Mn3 N31 2.275(3) . ?
Mn3 N32 2.277(4) . ?
Mn3 N35 2.287(3) . ?
Mn3 N33 2.293(4) . ?
Mn3 N34 2.299(2) . ?
As11 S11 2.1687(12) . ?
As11 S16 2.2760(11) . ?
As11 S12 2.2771(13) . ?
As12 S13 2.1552(13) . ?
As12 S12 2.2671(12) . ?
As12 S14 2.2836(11) . ?
As13 S15 2.1733(11) . ?
As13 S16 2.2852(12) . ?
As13 S14 2.2883(13) . ?
As21 S21 2.1412(10) . ?
As21 S22 2.1475(10) . ?
As21 S24 2.1643(12) . ?
As21 S23 2.1850(8) . ?
N11 C11 1.466(5) . ?
N12 C12 1.452(6) . ?
N13 C13 1.452(7) . ?
N14 C14 1.546(6) . ?
N21 C21 1.461(6) . ?
N22 C22 1.468(4) . ?
N23 C23 1.477(5) . ?
N24 C24 1.494(5) . ?
N25 C25 1.451(6) . ?
N26 C26 1.474(5) . ?
N31 C31 1.449(7) . ?
N32 C32 1.511(5) . ?
N33 C33 1.454(3) . ?
N34 C34 1.505(7) . ?
N35 C35 1.507(3) . ?
N36 C36 1.467(5) . ?
C11 C12 1.454(5) . ?
C13 C14 1.454(9) . ?
C21 C22 1.482(8) . ?
C23 C24 1.478(7) . ?
C25 C26 1.437(9) . ?
C31 C32 1.516(6) . ?
C33 C34 1.482(6) . ?
C35 C36 1.475(6) . ?
